data_4321576
loop_
_publ_author_name
'Rong-Min Yu'
'Shao-Fang Lu'
'Jian-Quan Huang'
'Xiao-Ying Huang'
'Qiang-Jin Wu'
'Da-Xu Wu'

_publ_section_title
;
 Synthesis and Characterization of Three Tetranuclear Clusters Containing
 a [Mo3OS3Sn]6+ Cubane-like Core
;
_journal_name_full 'Inorganic Chemistry'
_journal_page_first 5348
_journal_page_last 5353
_journal_paper_doi 10.1021/ic990750d
_journal_volume 39
_journal_year 2000
_chemical_compound_source
;
The compound ((C2H5)4N)Mo3(SnCl3)OS3(S2P(OC2H5)2)2(OOCCH3)2(C5H5N) was 
synthesized from the reaction of trimolybdenum cluster 
Mo3OS3(S2P(OC2H5)2)2(OOCCH3)2(C5H5N) with SnCl2 in the presences of Et4NCl and 
pyridine. 
;
_chemical_formula_moiety 'C25 H51 Cl3 Mo3 N2 O9 P2 S7 Sn'
_chemical_formula_structural ((C2H5)4N)Mo3(SnCl3)OS3(S2P(OC2H5)2)2(OOCCH3)2(C5H5N)2
_chemical_formula_sum 'C25 H51 Cl3 Mo3 N2 O9 P2 S7 Sn'
_chemical_formula_weight 1322.90
_chemical_name_systematic
; 
 ? 
;
_space_group_IT_number 14
_symmetry_cell_setting monoclinic
_symmetry_space_group_name_Hall '-P 2yn'
_symmetry_space_group_name_H-M 'P 1 21/n 1'
_atom_sites_solution_hydrogens geom
_atom_sites_solution_primary direct
_atom_sites_solution_secondary difmap
_audit_creation_method SHELXL
_cell_angle_alpha 90.00
_cell_angle_beta 97.3710(10)
_cell_angle_gamma 90.00
_cell_formula_units_Z 4
_cell_length_a 14.0852(5)
_cell_length_b 15.1324(5)
_cell_length_c 23.2691(7)
_cell_measurement_reflns_used 7324
_cell_measurement_temperature 293(2)
_cell_measurement_theta_max 23.28
_cell_measurement_theta_min 1.60
_cell_volume 4918.7(3)
_computing_cell_refinement 'Siemens XSCANS'
_computing_data_collection 'Siemens XSCANS'
_computing_data_reduction 'Siemens SHELXTL'
_computing_molecular_graphics 'Siemens SHELXTL'
_computing_publication_material 'Siemens SHELXTL'
_computing_structure_refinement 'SHELXL-93 (Sheldrick, 1993)'
_computing_structure_solution 'SHELXS-86 (Sheldrick, 1990)'
_diffrn_ambient_temperature 293(2)
_diffrn_measurement_device 'Siemens P4'
_diffrn_measurement_method '\w scans'
_diffrn_radiation_monochromator graphite
_diffrn_radiation_source 'fine-focus sealed tube'
_diffrn_radiation_type MoK\a
_diffrn_radiation_wavelength 0.71073
_diffrn_reflns_av_R_equivalents 0.0483
_diffrn_reflns_av_sigmaI/netI 0.0618
_diffrn_reflns_limit_h_max 15
_diffrn_reflns_limit_h_min -15
_diffrn_reflns_limit_k_max 16
_diffrn_reflns_limit_k_min -8
_diffrn_reflns_limit_l_max 25
_diffrn_reflns_limit_l_min -24
_diffrn_reflns_number 18854
_diffrn_reflns_theta_max 23.26
_diffrn_reflns_theta_min 1.60
_diffrn_standards_decay_% 0
_diffrn_standards_interval_count none
_diffrn_standards_interval_time none
_diffrn_standards_number none
_exptl_absorpt_coefficient_mu 1.817
_exptl_absorpt_correction_T_max 1.0000
_exptl_absorpt_correction_T_min 0.5808
_exptl_absorpt_correction_type none
_exptl_crystal_colour Black
_exptl_crystal_density_diffrn 1.786
_exptl_crystal_description Prism
_exptl_crystal_F_000 2624
_exptl_crystal_size_max 0.42
_exptl_crystal_size_mid 0.34
_exptl_crystal_size_min 0.23
_refine_diff_density_max 1.366
_refine_diff_density_min -0.616
_refine_diff_density_rms 0.120
_refine_ls_extinction_coef none
_refine_ls_extinction_method none
_refine_ls_goodness_of_fit_all 1.004
_refine_ls_goodness_of_fit_obs 1.061
_refine_ls_hydrogen_treatment constr
_refine_ls_matrix_type full
_refine_ls_number_parameters 424
_refine_ls_number_reflns 7018
_refine_ls_number_restraints 0
_refine_ls_restrained_S_all 1.004
_refine_ls_restrained_S_obs 1.061
_refine_ls_R_factor_all 0.0787
_refine_ls_R_factor_obs 0.0487
_refine_ls_shift/esd_max 0.007
_refine_ls_shift/esd_mean 0.000
_refine_ls_structure_factor_coef Fsqd
_refine_ls_weighting_details 'w=1/[\s^2^(Fo^2^)+(0.0735P)^2^+4.3539P] where P=(Fo^2^+2Fc^2^)/3'
_refine_ls_weighting_scheme calc
_refine_ls_wR_factor_all 0.1362
_refine_ls_wR_factor_obs 0.1199
_reflns_number_observed 4970
_reflns_number_total 7018
_reflns_observed_criterion >2sigma(I)
_cod_data_source_file ic990750d_3.cif
_cod_data_source_block (Et4N)[Mo3(SnCl3)OS3(OAc)2(dtp)2(py)]
_cod_depositor_comments
;
The following automatic conversions were performed:

'_refine_ls_weighting_scheme' value 'calc
w=1/[\s^2^(Fo^2^)+(0.0735P)^2^+4.3539P] where P=(Fo^2^+2Fc^2^)/3' was
changed to 'calc'. New tag '_refine_ls_weighting_details' was
created. The value of the new tag was set to
'w=1/[\s^2^(Fo^2^)+(0.0735P)^2^+4.3539P] where P=(Fo^2^+2Fc^2^)/3'.

Automatic conversion script
Id: cif_fix_values 3143 2015-03-26 13:38:13Z robertas 
;
_cod_database_code 4321576

loop_
_symmetry_equiv_pos_as_xyz
'x, y, z'
'-x+1/2, y+1/2, -z+1/2'
'-x, -y, -z'
'x-1/2, -y-1/2, z-1/2'

loop_
_atom_site_aniso_label
_atom_site_aniso_U_11
_atom_site_aniso_U_22
_atom_site_aniso_U_33
_atom_site_aniso_U_23
_atom_site_aniso_U_13
_atom_site_aniso_U_12
Sn 0.0624(4) 0.0460(4) 0.0390(3) 0.0040(3) 0.0107(3) 0.0088(3)
Mo1 0.0455(4) 0.0373(4) 0.0303(4) 0.0017(3) 0.0033(3) -0.0007(3)
Mo2 0.0420(4) 0.0457(4) 0.0368(4) 0.0035(3) 0.0038(3) -0.0027(3)
Mo3 0.0467(4) 0.0449(4) 0.0316(4) 0.0046(3) 0.0077(3) 0.0013(3)
Cl1 0.160(3) 0.060(2) 0.064(2) -0.0153(14) 0.001(2) 0.011(2)
Cl2 0.084(2) 0.118(2) 0.084(2) 0.028(2) 0.046(2) 0.023(2)
Cl3 0.087(2) 0.074(2) 0.0583(15) 0.0183(13) 0.0074(13) 0.0265(14)
S1 0.0504(12) 0.0420(12) 0.0317(11) 0.0016(9) 0.0041(9) -0.0045(10)
S2 0.0447(12) 0.0472(12) 0.0346(11) 0.0053(9) 0.0024(9) 0.0007(10)
S3 0.0555(13) 0.0418(12) 0.0435(12) 0.0065(10) 0.0097(10) -0.0050(10)
S31 0.0508(15) 0.107(2) 0.062(2) 0.013(2) 0.0119(12) -0.0032(14)
S32 0.067(2) 0.067(2) 0.0572(15) -0.0027(13) 0.0004(12) -0.0225(13)
S41 0.075(2) 0.069(2) 0.0477(14) 0.0189(12) 0.0078(12) 0.0132(13)
S42 0.062(2) 0.083(2) 0.0538(15) 0.0045(13) 0.0233(12) -0.0009(13)
P3 0.053(2) 0.081(2) 0.087(2) 0.013(2) -0.0023(15) -0.0197(14)
P4 0.094(2) 0.078(2) 0.048(2) 0.0164(14) 0.0261(15) -0.003(2)
O 0.046(3) 0.040(3) 0.039(3) 0.002(2) 0.003(2) 0.003(2)
O11 0.057(4) 0.040(3) 0.043(3) 0.006(3) 0.000(3) 0.007(3)
O12 0.049(3) 0.052(4) 0.041(3) 0.010(3) 0.001(3) 0.003(3)
O21 0.061(4) 0.043(3) 0.036(3) -0.002(3) 0.003(3) -0.002(3)
O22 0.064(4) 0.052(4) 0.038(3) -0.007(3) 0.008(3) -0.006(3)
O31 0.086(6) 0.105(7) 0.160(8) 0.030(6) 0.019(6) -0.033(5)
O32 0.073(5) 0.129(8) 0.122(7) 0.012(6) -0.023(5) -0.026(5)
O41 0.159(8) 0.085(6) 0.091(6) 0.024(5) 0.053(6) -0.023(6)
O42 0.130(7) 0.132(7) 0.045(4) 0.015(5) 0.028(4) 0.001(6)
C1 0.078(7) 0.058(6) 0.030(5) 0.004(4) 0.003(4) -0.018(5)
C2 0.118(9) 0.067(7) 0.035(5) -0.004(5) 0.019(6) -0.034(6)
C3 0.074(7) 0.077(7) 0.067(7) -0.011(6) 0.026(6) -0.034(6)
C4 0.063(6) 0.070(6) 0.051(6) 0.008(5) 0.009(5) -0.017(5)
C5 0.057(6) 0.061(6) 0.033(5) 0.003(4) -0.001(4) -0.012(5)
C11 0.053(6) 0.057(6) 0.036(5) 0.012(4) 0.012(4) 0.014(5)
C12 0.082(7) 0.070(7) 0.051(6) 0.020(5) -0.009(5) 0.010(6)
C21 0.055(6) 0.059(6) 0.040(5) -0.010(5) 0.007(4) -0.003(5)
C22 0.094(8) 0.074(7) 0.049(6) -0.021(5) 0.015(5) -0.016(6)
C31 0.099(12) 0.125(15) 0.314(27) 0.081(17) 0.076(15) 0.014(11)
C32 0.177(20) 0.122(15) 0.316(29) 0.055(17) 0.012(20) -0.033(14)
C33 0.123(14) 0.191(19) 0.147(15) 0.027(14) -0.012(12) -0.055(14)
C34 0.098(12) 0.195(19) 0.242(21) 0.014(16) 0.044(13) 0.012(13)
C41 0.291(27) 0.078(11) 0.208(21) -0.002(13) 0.178(20) -0.030(14)
C42 0.326(34) 0.094(14) 0.248(25) 0.022(16) 0.032(24) -0.002(17)
C43 0.197(17) 0.149(14) 0.058(8) -0.012(9) 0.016(9) 0.019(13)
C44 0.322(27) 0.188(18) 0.091(11) -0.019(12) 0.059(14) 0.085(18)
N1 0.044(4) 0.043(4) 0.039(4) -0.003(3) 0.006(3) -0.007(3)

loop_
_atom_site_label
_atom_site_type_symbol
_atom_site_fract_x
_atom_site_fract_y
_atom_site_fract_z
_atom_site_U_iso_or_equiv
_atom_site_thermal_displace_type
_atom_site_occupancy
_atom_site_calc_flag
_atom_site_refinement_flags
_atom_site_disorder_group
Sn Sn 0.09669(4) 0.22380(4) 0.13900(2) 0.0488(2) Uani 1 d . .
Mo1 Mo 0.00556(5) 0.45452(4) 0.16620(3) 0.0378(2) Uani 1 d . .
Mo2 Mo -0.13455(5) 0.34838(5) 0.14309(3) 0.0416(2) Uani 1 d . .
Mo3 Mo -0.03390(5) 0.34904(5) 0.24535(3) 0.0408(2) Uani 1 d . .
Cl1 Cl 0.0423(3) 0.1067(2) 0.07257(12) 0.0958(10) Uani 1 d . .
Cl2 Cl 0.2342(2) 0.2626(2) 0.09292(13) 0.0926(9) Uani 1 d . .
Cl3 Cl 0.1832(2) 0.1237(2) 0.20859(10) 0.0733(7) Uani 1 d . .
S1 S -0.00811(15) 0.35522(13) 0.08732(8) 0.0414(5) Uani 1 d . .
S2 S 0.11773(14) 0.35650(14) 0.21484(8) 0.0424(5) Uani 1 d . .
S3 S -0.0632(2) 0.22159(14) 0.18829(9) 0.0467(5) Uani 1 d . .
S31 S -0.2998(2) 0.3233(2) 0.17336(11) 0.0729(8) Uani 1 d . .
S32 S -0.2174(2) 0.2539(2) 0.05922(11) 0.0644(7) Uani 1 d . .
S41 S 0.0465(2) 0.2554(2) 0.32975(10) 0.0638(7) Uani 1 d . .
S42 S -0.1672(2) 0.3313(2) 0.30812(10) 0.0649(7) Uani 1 d . .
P3 P -0.3296(2) 0.2488(2) 0.10307(13) 0.0744(8) Uani 1 d . .
P4 P -0.0799(2) 0.2528(2) 0.35912(11) 0.0719(8) Uani 1 d . .
O O -0.1145(4) 0.4429(3) 0.2033(2) 0.0419(13) Uani 1 d . .
O11 O -0.0757(4) 0.5515(3) 0.1145(2) 0.0474(14) Uani 1 d . .
O12 O -0.2002(4) 0.4606(4) 0.0925(2) 0.0477(14) Uani 1 d . .
O21 O 0.0398(4) 0.5512(3) 0.2321(2) 0.0466(14) Uani 1 d . .
O22 O 0.0093(4) 0.4597(4) 0.3033(2) 0.0514(15) Uani 1 d . .
O31 O -0.3600(6) 0.1507(6) 0.1160(4) 0.117(3) Uani 1 d . .
O32 O -0.4267(6) 0.2728(7) 0.0673(4) 0.111(3) Uani 1 d . .
O41 O -0.1204(7) 0.1568(6) 0.3653(4) 0.109(3) Uani 1 d . .
O42 O -0.0748(6) 0.2755(6) 0.4245(3) 0.101(3) Uani 1 d . .
C1 C 0.1232(7) 0.5382(6) 0.0722(3) 0.056(2) Uani 1 d . .
H1A H 0.0685(7) 0.5233(6) 0.0474(3) 0.067 Uiso 1 calc R .
C2 C 0.1958(8) 0.5792(6) 0.0503(4) 0.073(3) Uani 1 d . .
H2A H 0.1894(8) 0.5918(6) 0.0109(4) 0.087 Uiso 1 calc R .
C3 C 0.2774(7) 0.6024(6) 0.0840(4) 0.071(3) Uani 1 d . .
H3A H 0.3271(7) 0.6311(6) 0.0690(4) 0.085 Uiso 1 calc R .
C4 C 0.2828(7) 0.5811(6) 0.1421(4) 0.061(3) Uani 1 d . .
H4A H 0.3375(7) 0.5951(6) 0.1673(4) 0.074 Uiso 1 calc R .
C5 C 0.2082(6) 0.5399(5) 0.1624(3) 0.051(2) Uani 1 d . .
H5A H 0.2135(6) 0.5259(5) 0.2016(3) 0.061 Uiso 1 calc R .
C11 C -0.1596(6) 0.5342(6) 0.0890(3) 0.048(2) Uani 1 d . .
C12 C -0.2110(7) 0.6059(6) 0.0529(4) 0.069(3) Uani 1 d . .
H12A H -0.1714(7) 0.6577(6) 0.0544(4) 0.104 Uiso 1 calc R .
H12B H -0.2698(7) 0.6197(6) 0.0677(4) 0.104 Uiso 1 calc R .
H12C H -0.2248(7) 0.5862(6) 0.0135(4) 0.104 Uiso 1 calc R .
C21 C 0.0353(6) 0.5329(6) 0.2853(4) 0.051(2) Uani 1 d . .
C22 C 0.0648(7) 0.6031(6) 0.3288(4) 0.072(3) Uani 1 d . .
H22A H 0.0829(7) 0.6552(6) 0.3094(4) 0.108 Uiso 1 calc R .
H22B H 0.1183(7) 0.5826(6) 0.3553(4) 0.108 Uiso 1 calc R .
H22C H 0.0124(7) 0.6166(6) 0.3499(4) 0.108 Uiso 1 calc R .
C31 C -0.3032(12) 0.0914(12) 0.1495(10) 0.175(9) Uani 1 d . .
H31A H -0.3449(12) 0.0515(12) 0.1672(10) 0.210 Uiso 1 calc R .
H31B H -0.2664(12) 0.1240(12) 0.1807(10) 0.210 Uiso 1 calc R .
C32 C -0.2370(15) 0.0384(11) 0.1213(10) 0.207(10) Uani 1 d . .
H32A H -0.2019(15) 0.0000(11) 0.1492(10) 0.310 Uiso 1 calc R .
H32B H -0.1932(15) 0.0765(11) 0.1047(10) 0.310 Uiso 1 calc R .
H32C H -0.2720(15) 0.0036(11) 0.0912(10) 0.310 Uiso 1 calc R .
C33 C -0.4462(12) 0.3570(13) 0.0454(7) 0.156(7) Uani 1 d . .
H33A H -0.4424(12) 0.3567(13) 0.0041(7) 0.187 Uiso 1 calc R .
H33B H -0.3977(12) 0.3974(13) 0.0634(7) 0.187 Uiso 1 calc R .
C34 C -0.5400(11) 0.3891(13) 0.0554(8) 0.177(8) Uani 1 d . .
H34A H -0.5498(11) 0.4474(13) 0.0394(8) 0.265 Uiso 1 calc R .
H34B H -0.5438(11) 0.3909(13) 0.0963(8) 0.265 Uiso 1 calc R .
H34C H -0.5885(11) 0.3502(13) 0.0370(8) 0.265 Uiso 1 calc R .
C41 C -0.1567(16) 0.1027(11) 0.3144(9) 0.180(10) Uani 1 d . .
H41A H -0.2144(16) 0.0724(11) 0.3221(9) 0.215 Uiso 1 calc R .
H41B H -0.1734(16) 0.1411(11) 0.2813(9) 0.215 Uiso 1 calc R .
C42 C -0.0930(17) 0.0433(11) 0.3015(10) 0.223(11) Uani 1 d . .
H42A H -0.1197(17) 0.0098(11) 0.2683(10) 0.334 Uiso 1 calc R .
H42B H -0.0772(17) 0.0042(11) 0.3338(10) 0.334 Uiso 1 calc R .
H42C H -0.0362(17) 0.0730(11) 0.2931(10) 0.334 Uiso 1 calc R .
C43 C -0.0411(12) 0.3606(10) 0.4471(5) 0.135(6) Uani 1 d . .
H43A H -0.0518(12) 0.4051(10) 0.4170(5) 0.162 Uiso 1 calc R .
H43B H 0.0269(12) 0.3579(10) 0.4605(5) 0.162 Uiso 1 calc R .
C44 C -0.0949(15) 0.3831(12) 0.4957(6) 0.198(9) Uani 1 d . .
H44A H -0.0739(15) 0.4394(12) 0.5115(6) 0.296 Uiso 1 calc R .
H44B H -0.0837(15) 0.3387(12) 0.5253(6) 0.296 Uiso 1 calc R .
H44C H -0.1621(15) 0.3857(12) 0.4820(6) 0.296 Uiso 1 calc R .
N1 N 0.1275(4) 0.5184(4) 0.1285(3) 0.042(2) Uani 1 d . .
N N -0.0675(6) 0.1716(6) -0.1589(4) 0.071(2) Uiso 1 d . .
C51 C -0.0080(17) 0.1493(15) -0.1032(10) 0.234(10) Uiso 1 d . .
H51A H 0.0590(17) 0.1451(15) -0.1087(10) 0.280 Uiso 1 calc R .
H51B H -0.0279(17) 0.0931(15) -0.0886(10) 0.280 Uiso 1 calc R .
C52 C -0.0238(12) 0.2286(10) -0.0581(7) 0.153(6) Uiso 1 d . .
H52A H 0.0135(12) 0.2168(10) -0.0214(7) 0.229 Uiso 1 calc R .
H52B H -0.0903(12) 0.2319(10) -0.0531(7) 0.229 Uiso 1 calc R .
H52C H -0.0039(12) 0.2837(10) -0.0731(7) 0.229 Uiso 1 calc R .
C61 C -0.1629(18) 0.1861(16) -0.1544(10) 0.248(11) Uiso 1 d . .
H61A H -0.1966(18) 0.1983(16) -0.1925(10) 0.298 Uiso 1 calc R .
H61B H -0.1688(18) 0.2376(16) -0.1303(10) 0.298 Uiso 1 calc R .
C62 C -0.2126(11) 0.1013(10) -0.1265(6) 0.140(5) Uiso 1 d . .
H62A H -0.2787(11) 0.1140(10) -0.1241(6) 0.210 Uiso 1 calc R .
H62B H -0.1802(11) 0.0897(10) -0.0884(6) 0.210 Uiso 1 calc R .
H62C H -0.2080(11) 0.0504(10) -0.1506(6) 0.210 Uiso 1 calc R .
C71 C -0.0494(17) 0.0914(16) -0.1899(10) 0.245(11) Uiso 1 d . .
H71A H -0.0779(17) 0.0402(16) -0.1738(10) 0.294 Uiso 1 calc R .
H71B H 0.0186(17) 0.0813(16) -0.1899(10) 0.294 Uiso 1 calc R .
C72 C -0.1068(12) 0.1169(11) -0.2602(7) 0.168(7) Uiso 1 d . .
H72A H -0.1001(12) 0.0680(11) -0.2857(7) 0.252 Uiso 1 calc R .
H72B H -0.0779(12) 0.1685(11) -0.2745(7) 0.252 Uiso 1 calc R .
H72C H -0.1735(12) 0.1279(11) -0.2585(7) 0.252 Uiso 1 calc R .
C81 C -0.0309(14) 0.2510(13) -0.1816(8) 0.187(8) Uiso 1 d . .
H81A H -0.0389(14) 0.2989(13) -0.1549(8) 0.224 Uiso 1 calc R .
H81B H -0.0696(14) 0.2648(13) -0.2180(8) 0.224 Uiso 1 calc R .
C82 C 0.0753(8) 0.2483(8) -0.1920(5) 0.098(4) Uiso 1 d . .
H82A H 0.0928(8) 0.3042(8) -0.2071(5) 0.147 Uiso 1 calc R .
H82B H 0.0841(8) 0.2024(8) -0.2193(5) 0.147 Uiso 1 calc R .
H82C H 0.1148(8) 0.2367(8) -0.1560(5) 0.147 Uiso 1 calc R .

loop_
_atom_type_symbol
_atom_type_description
_atom_type_scat_dispersion_real
_atom_type_scat_dispersion_imag
_atom_type_scat_source
C C 0.0033 0.0016 'International Tables Vol C Tables 4.2.6.8 and 6.1.1.4'
H H 0.0000 0.0000 'International Tables Vol C Tables 4.2.6.8 and 6.1.1.4'
N N 0.0061 0.0033 'International Tables Vol C Tables 4.2.6.8 and 6.1.1.4'
O O 0.0106 0.0060 'International Tables Vol C Tables 4.2.6.8 and 6.1.1.4'
P P 0.1023 0.0942 'International Tables Vol C Tables 4.2.6.8 and 6.1.1.4'
S S 0.1246 0.1234 'International Tables Vol C Tables 4.2.6.8 and 6.1.1.4'
Cl Cl 0.1484 0.1585 'International Tables Vol C Tables 4.2.6.8 and 6.1.1.4'
Mo Mo -1.6832 0.6857 'International Tables Vol C Tables 4.2.6.8 and 6.1.1.4'
Sn Sn -0.6537 1.4246 'International Tables Vol C Tables 4.2.6.8 and 6.1.1.4'

loop_
_geom_angle_atom_site_label_1
_geom_angle_atom_site_label_2
_geom_angle_atom_site_label_3
_geom_angle
_geom_angle_site_symmetry_1
_geom_angle_site_symmetry_3
_geom_angle_publ_flag
Cl2 Sn Cl1 95.81(12) . . ?
Cl2 Sn Cl3 94.90(10) . . ?
Cl1 Sn Cl3 93.44(10) . . ?
Cl2 Sn S3 166.47(9) . . ?
Cl1 Sn S3 92.90(10) . . ?
Cl3 Sn S3 94.89(8) . . ?
Cl2 Sn S2 94.81(9) . . ?
Cl1 Sn S2 167.90(10) . . ?
Cl3 Sn S2 91.43(8) . . ?
S3 Sn S2 75.64(6) . . ?
Cl2 Sn S1 92.74(8) . . ?
Cl1 Sn S1 98.45(8) . . ?
Cl3 Sn S1 165.14(8) . . ?
S3 Sn S1 75.72(6) . . ?
S2 Sn S1 75.22(6) . . ?
O Mo1 O21 82.9(2) . . ?
O Mo1 O11 83.2(2) . . ?
O21 Mo1 O11 89.4(2) . . ?
O Mo1 N1 159.5(2) . . ?
O21 Mo1 N1 82.6(2) . . ?
O11 Mo1 N1 82.3(2) . . ?
O Mo1 S2 106.86(14) . . ?
O21 Mo1 S2 90.63(15) . . ?
O11 Mo1 S2 169.9(2) . . ?
N1 Mo1 S2 87.7(2) . . ?
O Mo1 S1 106.85(15) . . ?
O21 Mo1 S1 170.2(2) . . ?
O11 Mo1 S1 90.87(15) . . ?
N1 Mo1 S1 87.7(2) . . ?
S2 Mo1 S1 87.44(7) . . ?
O Mo1 Mo2 50.31(14) . . ?
O21 Mo1 Mo2 133.06(15) . . ?
O11 Mo1 Mo2 88.3(2) . . ?
N1 Mo1 Mo2 143.1(2) . . ?
S2 Mo1 Mo2 99.12(6) . . ?
S1 Mo1 Mo2 56.70(5) . . ?
O Mo1 Mo3 50.20(13) . . ?
O21 Mo1 Mo3 87.73(14) . . ?
O11 Mo1 Mo3 133.3(2) . . ?
N1 Mo1 Mo3 143.1(2) . . ?
S2 Mo1 Mo3 56.81(5) . . ?
S1 Mo1 Mo3 99.17(5) . . ?
Mo2 Mo1 Mo3 61.54(3) . . ?
O Mo2 O12 80.5(2) . . ?
O Mo2 S1 108.0(2) . . ?
O12 Mo2 S1 88.10(15) . . ?
O Mo2 S3 104.90(14) . . ?
O12 Mo2 S3 174.32(15) . . ?
S1 Mo2 S3 88.41(7) . . ?
O Mo2 S31 88.0(2) . . ?
O12 Mo2 S31 85.8(2) . . ?
S1 Mo2 S31 161.72(8) . . ?
S3 Mo2 S31 96.19(8) . . ?
O Mo2 Mo1 50.53(15) . . ?
O12 Mo2 Mo1 83.54(15) . . ?
S1 Mo2 Mo1 57.61(5) . . ?
S3 Mo2 Mo1 98.35(6) . . ?
S31 Mo2 Mo1 138.30(7) . . ?
O Mo2 S32 159.9(2) . . ?
O12 Mo2 S32 84.5(2) . . ?
S1 Mo2 S32 84.68(8) . . ?
S3 Mo2 S32 90.68(8) . . ?
S31 Mo2 S32 77.61(9) . . ?
Mo1 Mo2 S32 140.66(6) . . ?
O Mo2 Mo3 49.16(13) . . ?
O12 Mo2 Mo3 128.80(14) . . ?
S1 Mo2 Mo3 98.20(5) . . ?
S3 Mo2 Mo3 56.22(6) . . ?
S31 Mo2 Mo3 99.05(6) . . ?
Mo1 Mo2 Mo3 59.30(3) . . ?
S32 Mo2 Mo3 146.49(7) . . ?
O Mo3 O22 81.6(2) . . ?
O Mo3 S2 107.5(2) . . ?
O22 Mo3 S2 87.6(2) . . ?
O Mo3 S3 105.04(15) . . ?
O22 Mo3 S3 173.0(2) . . ?
S2 Mo3 S3 88.23(8) . . ?
O Mo3 S42 86.6(2) . . ?
O22 Mo3 S42 83.9(2) . . ?
S2 Mo3 S42 162.24(8) . . ?
S3 Mo3 S42 98.58(8) . . ?
O Mo3 Mo1 50.46(15) . . ?
O22 Mo3 Mo1 84.10(15) . . ?
S2 Mo3 Mo1 57.22(5) . . ?
S3 Mo3 Mo1 98.31(6) . . ?
S42 Mo3 Mo1 136.69(7) . . ?
O Mo3 S41 159.5(2) . . ?
O22 Mo3 S41 83.7(2) . . ?
S2 Mo3 S41 85.90(8) . . ?
S3 Mo3 S41 90.44(8) . . ?
S42 Mo3 S41 77.71(8) . . ?
Mo1 Mo3 S41 141.51(7) . . ?
O Mo3 Mo2 49.20(14) . . ?
O22 Mo3 Mo2 129.88(15) . . ?
S2 Mo3 Mo2 97.69(5) . . ?
S3 Mo3 Mo2 56.32(5) . . ?
S42 Mo3 Mo2 99.74(6) . . ?
Mo1 Mo3 Mo2 59.16(3) . . ?
S41 Mo3 Mo2 146.23(7) . . ?
Mo2 S1 Mo1 65.69(6) . . ?
Mo2 S1 Sn 97.68(7) . . ?
Mo1 S1 Sn 97.98(7) . . ?
Mo3 S2 Mo1 65.96(6) . . ?
Mo3 S2 Sn 97.84(7) . . ?
Mo1 S2 Sn 98.40(7) . . ?
Mo3 S3 Mo2 67.46(6) . . ?
Mo3 S3 Sn 97.84(8) . . ?
Mo2 S3 Sn 97.70(7) . . ?
P3 S31 Mo2 87.76(12) . . ?
P3 S32 Mo2 86.86(12) . . ?
P4 S41 Mo3 86.98(12) . . ?
P4 S42 Mo3 87.74(12) . . ?
O32 P3 O31 94.6(5) . . ?
O32 P3 S31 112.8(4) . . ?
O31 P3 S31 114.1(4) . . ?
O32 P3 S32 114.9(4) . . ?
O31 P3 S32 112.7(4) . . ?
S31 P3 S32 107.6(2) . . ?
O42 P4 O41 94.9(5) . . ?
O42 P4 S41 113.7(4) . . ?
O41 P4 S41 113.6(4) . . ?
O42 P4 S42 113.6(4) . . ?
O41 P4 S42 113.7(4) . . ?
S41 P4 S42 107.17(14) . . ?
Mo3 O Mo2 81.6(2) . . ?
Mo3 O Mo1 79.3(2) . . ?
Mo2 O Mo1 79.2(2) . . ?
C11 O11 Mo1 121.2(5) . . ?
C11 O12 Mo2 123.6(5) . . ?
C21 O21 Mo1 120.9(5) . . ?
C21 O22 Mo3 122.7(5) . . ?
C31 O31 P3 124.6(9) . . ?
C33 O32 P3 122.1(9) . . ?
C41 O41 P4 122.1(8) . . ?
C43 O42 P4 121.6(7) . . ?
N1 C1 C2 122.1(8) . . ?
C1 C2 C3 121.9(9) . . ?
C2 C3 C4 116.3(9) . . ?
C5 C4 C3 119.9(9) . . ?
N1 C5 C4 123.0(8) . . ?
O12 C11 O11 123.4(7) . . ?
O12 C11 C12 119.0(8) . . ?
O11 C11 C12 117.6(8) . . ?
O22 C21 O21 124.5(8) . . ?
O22 C21 C22 118.0(8) . . ?
O21 C21 C22 117.4(8) . . ?
O31 C31 C32 117.7(19) . . ?
O32 C33 C34 112.9(15) . . ?
C42 C41 O41 112.5(22) . . ?
O42 C43 C44 107.8(14) . . ?
C5 N1 C1 116.7(7) . . ?
C5 N1 Mo1 120.7(5) . . ?
C1 N1 Mo1 122.6(5) . . ?
C61 N C81 107.1(14) . . ?
C61 N C71 113.9(15) . . ?
C81 N C71 115.0(14) . . ?
C61 N C51 114.6(15) . . ?
C81 N C51 108.8(14) . . ?
C71 N C51 97.3(13) . . ?
N C51 C52 106.6(15) . . ?
N C61 C62 112.1(18) . . ?
N C71 C72 100.9(15) . . ?
N C81 C82 115.9(14) . . ?

loop_
_geom_bond_atom_site_label_1
_geom_bond_atom_site_label_2
_geom_bond_distance
_geom_bond_site_symmetry_2
_geom_bond_publ_flag
Sn Cl2 2.404(3) . ?
Sn Cl1 2.411(3) . ?
Sn Cl3 2.428(2) . ?
Sn S3 2.656(2) . ?
Sn S2 2.664(2) . ?
Sn S1 2.669(2) . ?
Mo1 O 2.002(5) . ?
Mo1 O21 2.129(5) . ?
Mo1 O11 2.136(5) . ?
Mo1 N1 2.244(6) . ?
Mo1 S2 2.349(2) . ?
Mo1 S1 2.361(2) . ?
Mo1 Mo2 2.5478(10) . ?
Mo1 Mo3 2.5517(9) . ?
Mo2 O 1.996(5) . ?
Mo2 O12 2.201(5) . ?
Mo2 S1 2.337(2) . ?
Mo2 S3 2.351(2) . ?
Mo2 S31 2.545(3) . ?
Mo2 S32 2.575(2) . ?
Mo2 Mo3 2.6089(9) . ?
Mo3 O 1.995(5) . ?
Mo3 O22 2.188(5) . ?
Mo3 S2 2.338(2) . ?
Mo3 S3 2.348(2) . ?
Mo3 S42 2.536(2) . ?
Mo3 S41 2.564(2) . ?
S31 P3 1.986(4) . ?
S32 P3 1.990(4) . ?
S41 P4 1.988(4) . ?
S42 P4 1.989(4) . ?
P3 O32 1.550(8) . ?
P3 O31 1.584(9) . ?
P4 O42 1.553(8) . ?
P4 O41 1.574(8) . ?
O11 C11 1.279(10) . ?
O12 C11 1.260(10) . ?
O21 C21 1.279(9) . ?
O22 C21 1.256(10) . ?
O31 C31 1.38(2) . ?
O32 C33 1.39(2) . ?
O41 C41 1.48(2) . ?
O42 C43 1.45(2) . ?
C1 N1 1.338(9) . ?
C1 C2 1.350(12) . ?
C2 C3 1.352(12) . ?
C3 C4 1.381(11) . ?
C4 C5 1.358(11) . ?
C5 N1 1.337(9) . ?
C11 C12 1.500(11) . ?
C21 C22 1.488(11) . ?
C31 C32 1.45(2) . ?
C33 C34 1.45(2) . ?
C41 C42 1.33(2) . ?
C43 C44 1.48(2) . ?
N C61 1.38(2) . ?
N C81 1.43(2) . ?
N C71 1.45(2) . ?
N C51 1.49(2) . ?
C51 C52 1.63(2) . ?
C61 C62 1.64(2) . ?
C71 C72 1.77(2) . ?
C81 C82 1.55(2) . ?
